data_7710637
loop_
_publ_author_name
'Scattolin, Thomas'
'Visentin, Fabiano'
'Bortolamiol, Enrica'
'Caligiuri, Isabella'
'Rizzolio, Flavio'
'Cavallo, Luigi'
'Zhang, Ziyun'
'Demitri, Nicola'
'Fama, Francesco'

_publ_section_title
;
 Cationic Palladium(II)-Indenyl complexes bearing phosphines as ancillary
 ligands: synthesis, study of indenyl amination and anticancer activity
;
_journal_name_full 'Dalton Transactions'
_journal_paper_doi 10.1039/D2DT01821G
_journal_year 2022
_chemical_formula_moiety 'C36 H33 P2 Pd, C F3 O3 S, 0.333(C H Cl3)'
_chemical_formula_sum 'C37.33 H33.33 Cl F3 O3 P2 Pd S'
_chemical_formula_weight 822.82
_space_group_crystal_system orthorhombic
_space_group_IT_number 62
_space_group_name_Hall '-P 2ac 2n'
_space_group_name_H-M_alt 'P n m a'
_atom_sites_solution_hydrogens mixed
_atom_sites_solution_primary direct
_atom_sites_solution_secondary difmap
_audit_creation_method SHELXL-2018/3
_audit_update_record
;
2022-05-19 deposited with the CCDC.	2022-06-28 downloaded from the CCDC.
;
_cell_angle_alpha 90
_cell_angle_beta 90
_cell_angle_gamma 90
_cell_formula_units_Z 12
_cell_length_a 19.642(4)
_cell_length_b 45.952(9)
_cell_length_c 11.984(2)
_cell_measurement_reflns_used 77528
_cell_measurement_temperature 298(2)
_cell_measurement_theta_max 29.999
_cell_measurement_theta_min 1.532
_cell_volume 10817(4)
_computing_cell_refinement 'XDS (Kabsch, 2010)'
_computing_data_collection 'Elettra XRD2 Data Collection SW'
_computing_data_reduction 'XDS (Kabsch, 2010)'
_computing_molecular_graphics 'Ortep3 for Windows - Coot'
_computing_publication_material 'enCIFer - publCIF'
_computing_structure_refinement 'SHELXL-2018/3 (Sheldrick, 2015)'
_computing_structure_solution 'SHELXT (Sheldrick, 2015)'
_diffrn_ambient_temperature 298(2)
_diffrn_measured_fraction_theta_full 0.994
_diffrn_measured_fraction_theta_max 0.994
_diffrn_measurement_device_type
;
'Arinax MD2s Goniometer, Pilatus 6M detector'
;
_diffrn_measurement_method 'Rotating crystal'
_diffrn_radiation_type Synchrotron
_diffrn_radiation_wavelength 0.620
_diffrn_reflns_av_R_equivalents 0.0365
_diffrn_reflns_av_unetI/netI 0.0104
_diffrn_reflns_Laue_measured_fraction_full 0.994
_diffrn_reflns_Laue_measured_fraction_max 0.994
_diffrn_reflns_limit_h_max 31
_diffrn_reflns_limit_h_min -31
_diffrn_reflns_limit_k_max 73
_diffrn_reflns_limit_k_min -74
_diffrn_reflns_limit_l_max 19
_diffrn_reflns_limit_l_min -18
_diffrn_reflns_number 554682
_diffrn_reflns_point_group_measured_fraction_full 0.994
_diffrn_reflns_point_group_measured_fraction_max 0.994
_diffrn_reflns_theta_full 21.839
_diffrn_reflns_theta_max 29.999
_diffrn_reflns_theta_min 1.532
_diffrn_source 'Elettra Synchrotron - XRD2 BL'
_diffrn_standards_decay_% 0
_diffrn_standards_interval_count 0
_diffrn_standards_number 0
_exptl_absorpt_coefficient_mu 0.537
_exptl_absorpt_correction_type none
_exptl_crystal_colour Orange
_exptl_crystal_density_diffrn 1.516
_exptl_crystal_description 'Thick rods'
_exptl_crystal_F_000 5008
_exptl_crystal_size_max 0.100
_exptl_crystal_size_mid 0.050
_exptl_crystal_size_min 0.020
_refine_diff_density_max 0.932
_refine_diff_density_min -1.941
_refine_diff_density_rms 0.087
_refine_ls_extinction_coef 0.00233(15)
_refine_ls_extinction_expression Fc^*^=kFc[1+0.001xFc^2^\l^3^/sin(2\q)]^-1/4^
_refine_ls_extinction_method 'SHELXL-2018/3 (Sheldrick 2018)'
_refine_ls_goodness_of_fit_ref 1.031
_refine_ls_hydrogen_treatment constr
_refine_ls_matrix_type full
_refine_ls_number_parameters 626
_refine_ls_number_reflns 23858
_refine_ls_number_restraints 66
_refine_ls_restrained_S_all 1.040
_refine_ls_R_factor_all 0.0462
_refine_ls_R_factor_gt 0.0420
_refine_ls_shift/su_max 0.003
_refine_ls_shift/su_mean 0.000
_refine_ls_structure_factor_coef Fsqd
_refine_ls_weighting_details 'w=1/[\s^2^(Fo^2^)+(0.0925P)^2^+2.4482P] where P=(Fo^2^+2Fc^2^)/3'
_refine_ls_weighting_scheme calc
_refine_ls_wR_factor_gt 0.1411
_refine_ls_wR_factor_ref 0.1463
_reflns_Friedel_coverage 0.000
_reflns_number_gt 20869
_reflns_number_total 23858
_reflns_threshold_expression 'I > 2\s(I)'
_cod_data_source_file d2dt01821g2.cif
_cod_data_source_block EB31
_cod_database_code 7710637
_shelx_shelxl_version_number 2018/3
_shelx_space_group_comment
;
The symmetry employed for this shelxl refinement is uniquely defined
by the following loop, which should always be used as a source of
symmetry information in preference to the above space-group names.
They are only intended as comments.
;
_shelx_estimated_absorpt_t_min 0.948
_shelx_estimated_absorpt_t_max 0.989

loop_
_space_group_symop_operation_xyz
'x, y, z'
'-x+1/2, -y, z+1/2'
'x+1/2, -y+1/2, -z+1/2'
'-x, y+1/2, -z'
'-x, -y, -z'
'x-1/2, y, -z-1/2'
'-x-1/2, y-1/2, z-1/2'
'x, -y-1/2, z'

loop_
_atom_site_label
_atom_site_type_symbol
_atom_site_fract_x
_atom_site_fract_y
_atom_site_fract_z
_atom_site_U_iso_or_equiv
_atom_site_adp_type
_atom_site_occupancy
_atom_site_site_symmetry_order
_atom_site_calc_flag
_atom_site_refinement_flags_posn
_atom_site_refinement_flags_adp
_atom_site_refinement_flags_occupancy
_atom_site_disorder_assembly
_atom_site_disorder_group
Pd_11 Pd -0.08661(2) 0.40836(2) 0.56036(2) 0.03949(4) Uani 1 1 d . . . . .
P1_13 P -0.14778(2) 0.44481(2) 0.48364(3) 0.04086(7) Uani 1 1 d . . . . .
P2_13 P 0.01238(2) 0.41729(2) 0.47173(4) 0.04447(8) Uani 1 1 d . . . . .
C0_13 C -0.03281(11) 0.47124(4) 0.38747(16) 0.0548(4) Uani 1 1 d . . . . .
H0A_13 H -0.025876 0.477117 0.464383 0.066 Uiso 1 1 calc R U . . .
H0B_13 H -0.019154 0.487329 0.340072 0.066 Uiso 1 1 calc R U . . .
C1_13 C -0.10865(10) 0.46503(4) 0.36895(14) 0.0510(3) Uani 1 1 d . . . . .
H1A_13 H -0.113965 0.453985 0.300516 0.061 Uiso 1 1 calc R U . . .
H1B_13 H -0.132515 0.483349 0.359638 0.061 Uiso 1 1 calc R U . . .
C11_13 C -0.22555(6) 0.42979(3) 0.42582(10) 0.0496(3) Uani 1 1 d G . . . .
C12_13 C -0.28741(7) 0.43214(4) 0.48144(11) 0.0662(5) Uani 1 1 d G . . . .
H12_13 H -0.290097 0.442522 0.547899 0.079 Uiso 1 1 calc R U . . .
C13_13 C -0.34525(6) 0.41895(5) 0.43773(17) 0.0903(10) Uani 1 1 d G . . . .
H13_13 H -0.386637 0.420518 0.474950 0.108 Uiso 1 1 calc R U . . .
C14_13 C -0.34124(8) 0.40343(5) 0.33840(18) 0.1026(12) Uani 1 1 d G . . . .
H14_13 H -0.379937 0.394607 0.309163 0.123 Uiso 1 1 calc R U . . .
C15_13 C -0.27938(10) 0.40109(4) 0.28278(13) 0.0910(10) Uani 1 1 d G . . . .
H15_13 H -0.276695 0.390700 0.216322 0.109 Uiso 1 1 calc R U . . .
C16_13 C -0.22154(7) 0.41427(3) 0.32649(11) 0.0658(5) Uani 1 1 d G . . . .
H16_13 H -0.180154 0.412704 0.289269 0.079 Uiso 1 1 calc R U . . .
C17_13 C -0.17177(7) 0.47294(2) 0.58273(9) 0.0468(3) Uani 1 1 d G . . . .
C18_13 C -0.14160(7) 0.47321(3) 0.68765(10) 0.0587(4) Uani 1 1 d G . . . .
H18_13 H -0.111389 0.458531 0.707755 0.070 Uiso 1 1 calc R U . . .
C19_13 C -0.15657(9) 0.49541(4) 0.76250(9) 0.0758(7) Uani 1 1 d G . . . .
H19_13 H -0.136385 0.495587 0.832694 0.091 Uiso 1 1 calc R U . . .
C20_13 C -0.20172(9) 0.51734(3) 0.73245(12) 0.0749(6) Uani 1 1 d G . . . .
H20_13 H -0.211741 0.532197 0.782531 0.090 Uiso 1 1 calc R U . . .
C21_13 C -0.23189(9) 0.51708(3) 0.62754(13) 0.0746(6) Uani 1 1 d G . . . .
H21_13 H -0.262102 0.531751 0.607428 0.089 Uiso 1 1 calc R U . . .
C22_13 C -0.21692(8) 0.49487(3) 0.55268(9) 0.0638(5) Uani 1 1 d G . . . .
H22_13 H -0.237108 0.494696 0.482487 0.077 Uiso 1 1 calc R U . . .
C6_13 C 0.01252(10) 0.44487(4) 0.36220(15) 0.0535(4) Uani 1 1 d . . . . .
H6A_13 H 0.058853 0.451555 0.350919 0.064 Uiso 1 1 calc R U . . .
H6B_13 H -0.002696 0.435996 0.293113 0.064 Uiso 1 1 calc R U . . .
C23_13 C 0.04022(8) 0.38448(3) 0.40111(12) 0.0570(4) Uani 1 1 d G . . . .
C24_13 C 0.00530(8) 0.37638(4) 0.30513(13) 0.0718(6) Uani 1 1 d G . . . .
H24_13 H -0.029316 0.388155 0.277469 0.086 Uiso 1 1 calc R U . . .
C25_13 C 0.02211(11) 0.35069(4) 0.25048(16) 0.1009(11) Uani 1 1 d G . . . .
H25_13 H -0.001254 0.345269 0.186259 0.121 Uiso 1 1 calc R U . . .
C26_13 C 0.07385(13) 0.33309(3) 0.2918(2) 0.1112(14) Uani 1 1 d G . . . .
H26_13 H 0.085096 0.315894 0.255257 0.133 Uiso 1 1 calc R U . . .
C27_13 C 0.10877(11) 0.34118(4) 0.3878(2) 0.1083(13) Uani 1 1 d G . . . .
H27_13 H 0.143383 0.329406 0.415463 0.130 Uiso 1 1 calc R U . . .
C28_13 C 0.09196(9) 0.36688(4) 0.44245(14) 0.0807(8) Uani 1 1 d G . . . .
H28_13 H 0.115322 0.372293 0.506673 0.097 Uiso 1 1 calc R U . . .
C29_13 C 0.07930(6) 0.42918(3) 0.56651(10) 0.0527(4) Uani 1 1 d G . . . .
C30_13 C 0.14713(6) 0.42949(4) 0.53346(11) 0.0759(7) Uani 1 1 d G . . . .
H30_13 H 0.159297 0.422484 0.463429 0.091 Uiso 1 1 calc R U . . .
C31_13 C 0.19678(5) 0.44025(5) 0.60507(14) 0.0860(9) Uani 1 1 d G . . . .
H31_13 H 0.242159 0.440455 0.582947 0.103 Uiso 1 1 calc R U . . .
C32_13 C 0.17860(7) 0.45072(5) 0.70973(13) 0.0857(8) Uani 1 1 d G . . . .
H32_13 H 0.211812 0.457921 0.757642 0.103 Uiso 1 1 calc R U . . .
C33_13 C 0.11077(8) 0.45042(4) 0.74279(11) 0.0801(7) Uani 1 1 d G . . . .
H33_13 H 0.098604 0.457417 0.812819 0.096 Uiso 1 1 calc R U . . .
C34_13 C 0.06112(5) 0.43965(4) 0.67118(11) 0.0610(4) Uani 1 1 d G . . . .
H34_13 H 0.015741 0.439447 0.693302 0.073 Uiso 1 1 calc R U . . .
C4_12 C -0.21929(11) 0.35732(5) 0.5166(2) 0.0666(5) Uani 1 1 d . . . . .
H4_12 H -0.262574 0.365367 0.522590 0.080 Uiso 1 1 calc R U . . .
C5_12 C -0.20494(18) 0.33610(7) 0.4370(2) 0.0807(7) Uani 1 1 d . . . . .
H5_12 H -0.239414 0.329842 0.389517 0.097 Uiso 1 1 calc R U . . .
C6_12 C -0.1417(2) 0.32431(6) 0.4270(3) 0.0844(8) Uani 1 1 d . . . . .
H6_12 H -0.134187 0.310034 0.373405 0.101 Uiso 1 1 calc R U . . .
C9_12 C -0.16700(9) 0.36603(4) 0.58651(16) 0.0509(3) Uani 1 1 d . . . . .
C3_12 C -0.16413(12) 0.38797(5) 0.67406(18) 0.0617(5) Uani 1 1 d . . . . .
H3_12 H -0.198613 0.400927 0.692997 0.074 Uiso 1 1 calc R U . . .
C8_12 C -0.10076(10) 0.35397(4) 0.57611(17) 0.0525(3) Uani 1 1 d . . . . .
C7_12 C -0.08805(13) 0.33296(5) 0.4944(2) 0.0694(6) Uani 1 1 d . . . . .
H7_12 H -0.044847 0.325011 0.485518 0.083 Uiso 1 1 calc R U . . .
C1_12 C -0.05733(12) 0.36855(5) 0.65715(18) 0.0614(5) Uani 1 1 d . . . . .
H1_12 H -0.010320 0.366700 0.663185 0.074 Uiso 1 1 calc R U . . .
C2_12 C -0.09962(15) 0.38599(5) 0.72484(17) 0.0690(6) Uani 1 1 d . . . . .
H2_12 H -0.087026 0.394713 0.791746 0.083 Uiso 1 1 calc R U . . .
S_15 S -0.08024(3) 0.42500(2) 1.02578(5) 0.07066(15) Uani 1 1 d D . . . .
F1_15 F 0.01144(13) 0.46172(6) 1.0892(2) 0.1291(9) Uani 1 1 d D . . . .
F2_15 F -0.08567(15) 0.48044(6) 1.0626(3) 0.1445(12) Uani 1 1 d D . . . .
F3_15 F -0.02441(15) 0.46878(7) 0.9247(2) 0.1375(10) Uani 1 1 d D . . . .
O1_15 O -0.02806(15) 0.40696(7) 0.9798(3) 0.1278(12) Uani 1 1 d D . . . .
O2_15 O -0.13725(13) 0.42854(8) 0.9528(2) 0.1190(10) Uani 1 1 d D . . . .
O3_15 O -0.09540(18) 0.42057(7) 1.13969(19) 0.1200(11) Uani 1 1 d D . . . .
C_15 C -0.04277(15) 0.46023(8) 1.0258(2) 0.0859(8) Uani 1 1 d D . . . .
Pd_21 Pd -0.34169(2) 0.250000 -0.16634(2) 0.05233(6) Uani 1 2 d S T P . .
P1_23 P -0.27496(3) 0.28693(2) -0.22889(5) 0.05289(10) Uani 1 1 d . . . . .
C0_23 C -0.17501(17) 0.250000 -0.3196(4) 0.0719(9) Uani 1 2 d S T P . .
H0A_23 H -0.158114 0.250000 -0.240523 0.086 Uiso 1 2 d R U P . .
H0B_23 H -0.134854 0.250000 -0.370533 0.086 Uiso 1 2 d R U P . .
C1_23 C -0.21502(12) 0.27790(5) -0.3394(2) 0.0672(5) Uani 1 1 d . . . . .
H1A_23 H -0.239864 0.276062 -0.408976 0.081 Uiso 1 1 calc R U . . .
H1B_23 H -0.183134 0.293874 -0.347701 0.081 Uiso 1 1 calc R U . . .
C11_23 C -0.32622(8) 0.31601(3) -0.28916(13) 0.0584(4) Uani 1 1 d G . . . .
C12_23 C -0.33331(9) 0.34295(3) -0.23770(13) 0.0758(6) Uani 1 1 d G . . . .
H12_23 H -0.310154 0.346852 -0.171683 0.091 Uiso 1 1 calc R U . . .
C13_23 C -0.37501(11) 0.36406(3) -0.28491(18) 0.0910(9) Uani 1 1 d G U . . .
H13_23 H -0.379752 0.382089 -0.250481 0.109 Uiso 1 1 calc R U . . .
C14_23 C -0.40962(10) 0.35824(4) -0.38358(19) 0.1003(11) Uani 1 1 d G U . . .
H14_23 H -0.437519 0.372363 -0.415169 0.120 Uiso 1 1 calc R U . . .
C15_23 C -0.40253(10) 0.33130(5) -0.43504(15) 0.0996(12) Uani 1 1 d G . . . .
H15_23 H -0.425689 0.327401 -0.501061 0.120 Uiso 1 1 calc R U . . .
C16_23 C -0.36083(10) 0.31019(4) -0.38783(14) 0.0777(6) Uani 1 1 d G . . . .
H16_23 H -0.356092 0.292163 -0.422265 0.093 Uiso 1 1 calc R U . . .
C17_23 C -0.22498(9) 0.30397(4) -0.11850(13) 0.0643(5) Uani 1 1 d G . . . .
C18_23 C -0.24153(10) 0.29837(5) -0.00779(15) 0.0849(8) Uani 1 1 d G . . . .
H18_23 H -0.274483 0.284544 0.009349 0.102 Uiso 1 1 calc R U . . .
C19_23 C -0.20884(14) 0.31345(7) 0.07731(12) 0.1180(15) Uani 1 1 d G . . . .
H19_23 H -0.219910 0.309699 0.151381 0.142 Uiso 1 1 calc R U . . .
C20_23 C -0.15959(15) 0.33412(6) 0.05170(17) 0.1235(17) Uani 1 1 d G . . . .
H20_23 H -0.137713 0.344199 0.108634 0.148 Uiso 1 1 calc R U . . .
C21_23 C -0.14304(14) 0.33971(6) -0.0590(2) 0.1245(18) Uani 1 1 d G . . . .
H21_23 H -0.110087 0.353543 -0.076145 0.149 Uiso 1 1 calc R U . . .
C22_23 C -0.17573(12) 0.32464(5) -0.14411(14) 0.0999(11) Uani 1 1 d G . . . .
H22_23 H -0.164659 0.328388 -0.218178 0.120 Uiso 1 1 calc R U . . .
C7_22 C -0.49843(16) 0.28028(8) -0.2676(4) 0.1003(11) Uani 1 1 d . . . . .
H7_22 H -0.498915 0.300512 -0.268110 0.120 Uiso 1 1 calc R U . . .
C6_22 C -0.52896(18) 0.26540(12) -0.3506(4) 0.1221(16) Uani 1 1 d . . . . .
H6_22 H -0.550552 0.274913 -0.412860 0.147 Uiso 1 1 d R U . . .
C8_22 C -0.46600(12) 0.26545(5) -0.1806(3) 0.0741(6) Uani 1 1 d . . . . .
C1_22 C -0.42734(15) 0.27488(7) -0.0854(3) 0.0824(8) Uani 1 1 d . . . . .
H1_22 H -0.414901 0.293951 -0.069275 0.099 Uiso 1 1 calc R U . . .
C2_22 C -0.4115(2) 0.250000 -0.0205(4) 0.0922(13) Uani 1 2 d S T P . .
H2_22 H -0.393115 0.250000 0.054089 0.111 Uiso 1 2 d R U P . .
S_25 S -0.33572(11) 0.25619(12) -0.6716(2) 0.1288(17) Uani 0.5 1 d D . P A -1
F1_25 F -0.2158(5) 0.2641(2) -0.6395(11) 0.248(6) Uani 0.5 1 d D . P A -1
F2_25 F -0.2460(8) 0.21830(16) -0.6792(14) 0.284(9) Uani 0.5 1 d D . P A -1
F3_25 F -0.2323(4) 0.2499(3) -0.7994(6) 0.234(4) Uani 0.5 1 d D . P A -1
O1_25 O -0.3304(8) 0.28607(15) -0.6917(13) 0.359(14) Uani 0.5 1 d D . P A -1
O2_25 O -0.3732(6) 0.2380(2) -0.7457(11) 0.275(9) Uani 0.5 1 d D . P A -1
O3_25 O -0.3444(7) 0.2501(4) -0.5564(6) 0.323(10) Uani 0.5 1 d D . P A -1
C_25 C -0.2520(4) 0.24581(18) -0.6981(7) 0.141(4) Uani 0.5 1 d D . P A -1
Cl2_91 Cl -0.06182(13) 0.21928(3) 0.16248(19) 0.1850(8) Uani 1 1 d D . . . .
Cl1_91 Cl -0.05161(17) 0.250000 0.3673(3) 0.1972(13) Uani 1 2 d DS T P . .
C1_91 C -0.0300(4) 0.250000 0.2263(5) 0.152(3) Uani 1 2 d DS T P . .
H1_91 H 0.020586 0.250000 0.219602 0.183 Uiso 1 2 d R U P . .

loop_
_atom_site_aniso_label
_atom_site_aniso_U_11
_atom_site_aniso_U_22
_atom_site_aniso_U_33
_atom_site_aniso_U_23
_atom_site_aniso_U_13
_atom_site_aniso_U_12
Pd_11 0.04323(6) 0.04042(6) 0.03482(6) 0.00266(3) 0.00122(3) -0.00414(3)
P1_13 0.04722(18) 0.03898(15) 0.03639(15) -0.00105(12) -0.00094(13) -0.00103(13)
P2_13 0.04263(17) 0.04881(19) 0.04198(18) 0.00263(14) 0.00174(14) -0.00689(14)
C0_13 0.0695(10) 0.0447(7) 0.0501(8) 0.0049(6) -0.0002(7) -0.0157(7)
C1_13 0.0644(9) 0.0472(7) 0.0415(7) 0.0062(6) 0.0007(7) 0.0010(7)
C11_13 0.0539(8) 0.0466(7) 0.0485(7) 0.0038(6) -0.0124(6) -0.0030(6)
C12_13 0.0543(10) 0.0710(12) 0.0733(13) 0.0108(10) -0.0040(9) -0.0043(9)
C13_13 0.0566(12) 0.093(2) 0.121(3) 0.0282(18) -0.0200(13) -0.0140(13)
C14_13 0.089(2) 0.094(2) 0.125(3) 0.0170(19) -0.058(2) -0.0305(16)
C15_13 0.113(2) 0.0744(14) 0.0861(18) -0.0049(13) -0.0490(17) -0.0198(15)
C16_13 0.0787(14) 0.0603(10) 0.0585(10) -0.0087(8) -0.0197(10) -0.0040(10)
C17_13 0.0525(8) 0.0432(6) 0.0447(7) -0.0045(5) 0.0038(6) -0.0002(6)
C18_13 0.0609(10) 0.0665(11) 0.0487(8) -0.0154(8) -0.0026(7) 0.0069(8)
C19_13 0.0859(16) 0.0828(15) 0.0586(11) -0.0289(11) -0.0024(11) 0.0090(12)
C20_13 0.0930(16) 0.0613(11) 0.0705(13) -0.0198(10) 0.0234(12) 0.0038(11)
C21_13 0.0946(17) 0.0530(10) 0.0761(14) -0.0001(9) 0.0194(13) 0.0199(11)
C22_13 0.0817(14) 0.0527(9) 0.0571(10) 0.0024(7) 0.0025(9) 0.0154(9)
C6_13 0.0532(8) 0.0618(9) 0.0454(7) 0.0091(7) 0.0052(6) -0.0101(7)
C23_13 0.0539(9) 0.0564(9) 0.0608(10) 0.0022(8) 0.0161(8) -0.0040(7)
C24_13 0.0723(13) 0.0712(13) 0.0718(13) -0.0181(11) 0.0142(11) -0.0108(10)
C25_13 0.107(2) 0.0896(19) 0.106(2) -0.0430(18) 0.037(2) -0.0224(17)
C26_13 0.125(3) 0.0768(18) 0.132(3) -0.018(2) 0.063(3) 0.0002(19)
C27_13 0.107(2) 0.0768(18) 0.141(3) 0.017(2) 0.045(3) 0.0268(18)
C28_13 0.0778(16) 0.0739(15) 0.090(2) 0.0145(13) 0.0196(13) 0.0139(12)
C29_13 0.0447(7) 0.0592(10) 0.0542(9) 0.0062(7) -0.0049(6) -0.0093(7)
C30_13 0.0489(9) 0.115(2) 0.0633(11) 0.0137(13) 0.0006(8) -0.0228(11)
C31_13 0.0497(10) 0.125(2) 0.0835(16) 0.0262(16) -0.0106(10) -0.0276(13)
C32_13 0.0692(13) 0.106(2) 0.0813(16) 0.0164(15) -0.0304(13) -0.0303(14)
C33_13 0.0776(15) 0.0919(17) 0.0709(14) -0.0108(13) -0.0223(12) -0.0101(13)
C34_13 0.0537(9) 0.0706(12) 0.0587(10) -0.0077(8) -0.0089(8) -0.0017(8)
C4_12 0.0555(10) 0.0580(10) 0.0862(15) 0.0083(10) -0.0019(10) -0.0125(8)
C5_12 0.0917(19) 0.0727(15) 0.0776(16) -0.0040(11) -0.0140(13) -0.0240(14)
C6_12 0.115(2) 0.0573(12) 0.0811(17) -0.0167(11) 0.0155(15) -0.0149(14)
C9_12 0.0526(8) 0.0465(7) 0.0535(8) 0.0065(6) 0.0103(7) -0.0061(6)
C3_12 0.0741(12) 0.0525(9) 0.0584(10) 0.0021(7) 0.0266(9) -0.0082(8)
C8_12 0.0559(8) 0.0441(7) 0.0575(9) 0.0082(6) 0.0064(7) -0.0013(6)
C7_12 0.0728(13) 0.0512(9) 0.0842(16) -0.0024(10) 0.0181(11) 0.0018(8)
C1_12 0.0681(11) 0.0553(9) 0.0608(10) 0.0170(8) -0.0124(9) -0.0052(8)
C2_12 0.1044(17) 0.0632(11) 0.0394(8) 0.0093(7) 0.0007(9) -0.0207(11)
S_15 0.0682(3) 0.0918(4) 0.0520(3) -0.0159(3) -0.0037(2) 0.0093(3)
F1_15 0.1162(17) 0.142(2) 0.1289(18) 0.0185(16) -0.0443(15) -0.0358(16)
F2_15 0.147(3) 0.1002(18) 0.186(3) -0.0203(17) 0.0361(19) 0.0199(16)
F3_15 0.144(2) 0.172(3) 0.0966(15) 0.0447(16) 0.0076(14) -0.031(2)
O1_15 0.1060(19) 0.142(2) 0.135(2) -0.0614(19) -0.0106(18) 0.0495(18)
O2_15 0.0865(16) 0.153(3) 0.118(2) -0.0240(18) -0.0388(14) 0.0090(17)
O3_15 0.188(3) 0.1079(19) 0.0644(12) -0.0043(13) 0.0138(15) -0.0413(19)
C_15 0.0824(17) 0.103(2) 0.0720(15) 0.0089(15) 0.0005(13) 0.0085(16)
Pd_21 0.05119(10) 0.04215(8) 0.06365(12) 0.000 0.01330(8) 0.000
P1_23 0.0531(2) 0.04157(18) 0.0641(3) 0.00520(17) 0.00572(19) -0.00047(15)
C0_23 0.0524(14) 0.0644(16) 0.099(3) 0.000 0.0171(15) 0.000
C1_23 0.0627(11) 0.0586(10) 0.0804(14) 0.0092(9) 0.0213(10) -0.0013(9)
C11_23 0.0600(10) 0.0520(8) 0.0630(10) 0.0089(8) 0.0050(8) 0.0038(7)
C12_23 0.0915(17) 0.0591(11) 0.0769(15) 0.0044(10) 0.0119(13) 0.0188(11)
C13_23 0.0885(17) 0.0724(14) 0.112(2) 0.0201(15) 0.0232(16) 0.0292(13)
C14_23 0.0764(16) 0.097(2) 0.128(3) 0.0529(19) 0.0205(16) 0.0283(14)
C15_23 0.0785(18) 0.125(3) 0.096(2) 0.041(2) -0.0181(15) -0.0015(19)
C16_23 0.0741(14) 0.0788(15) 0.0801(16) 0.0127(12) -0.0094(12) -0.0024(12)
C17_23 0.0655(11) 0.0529(9) 0.0746(13) 0.0125(9) -0.0079(10) -0.0063(8)
C18_23 0.0850(17) 0.0950(19) 0.0746(15) 0.0165(14) -0.0131(13) -0.0224(15)
C19_23 0.121(3) 0.150(4) 0.083(2) 0.010(2) -0.030(2) -0.043(3)
C20_23 0.144(4) 0.118(3) 0.109(3) 0.018(2) -0.057(3) -0.048(3)
C21_23 0.154(4) 0.114(3) 0.106(3) 0.033(2) -0.044(2) -0.075(3)
C22_23 0.117(2) 0.0880(19) 0.095(2) 0.0270(16) -0.0230(19) -0.0497(19)
C7_22 0.0680(15) 0.0896(19) 0.143(3) 0.024(2) 0.0184(19) 0.0114(14)
C6_22 0.0667(16) 0.182(5) 0.117(3) 0.033(3) 0.0016(18) 0.002(2)
C8_22 0.0538(10) 0.0636(11) 0.1050(19) 0.0014(12) 0.0238(11) 0.0041(9)
C1_22 0.0675(13) 0.0777(16) 0.102(2) -0.0236(15) 0.0230(14) 0.0049(12)
C2_22 0.082(3) 0.111(3) 0.084(3) 0.000 0.035(2) 0.000
S_25 0.0923(11) 0.150(5) 0.1440(17) 0.0021(18) -0.0283(11) 0.0059(15)
F1_25 0.172(7) 0.232(14) 0.338(14) -0.079(11) -0.083(8) -0.064(8)
F2_25 0.318(18) 0.103(6) 0.43(2) 0.002(9) 0.090(16) 0.063(8)
F3_25 0.234(7) 0.266(10) 0.202(7) 0.129(10) 0.068(6) -0.017(13)
O1_25 0.54(3) 0.158(10) 0.38(2) -0.042(12) -0.18(2) 0.217(16)
O2_25 0.213(10) 0.26(2) 0.352(16) 0.019(13) -0.151(11) -0.065(11)
O3_25 0.50(2) 0.256(12) 0.211(10) -0.054(14) 0.164(13) -0.236(18)
C_25 0.173(9) 0.116(9) 0.135(7) -0.002(8) -0.017(6) 0.035(9)
Cl2_91 0.240(2) 0.0915(7) 0.2233(19) -0.0100(9) 0.0269(17) -0.0121(10)
Cl1_91 0.196(3) 0.201(3) 0.195(3) 0.000 -0.099(2) 0.000
C1_91 0.099(4) 0.126(5) 0.233(10) 0.000 -0.037(6) 0.000

loop_
_atom_type_symbol
_atom_type_description
_atom_type_scat_dispersion_real
_atom_type_scat_dispersion_imag
_atom_type_scat_source
C C 0.0020 0.0010 'International Tables Vol C Tables 4.2.6.8 and 6.1.1.4'
H H 0.0000 0.0000 'International Tables Vol C Tables 4.2.6.8 and 6.1.1.4'
Cl Cl 0.1200 0.1220 'International Tables Vol C Tables 4.2.6.8 and 6.1.1.4'
F F 0.0130 0.0080 'International Tables Vol C Tables 4.2.6.8 and 6.1.1.4'
O O 0.0080 0.0050 'International Tables Vol C Tables 4.2.6.8 and 6.1.1.4'
P P 0.0810 0.0720 'International Tables Vol C Tables 4.2.6.8 and 6.1.1.4'
Pd Pd -1.3770 0.7900 'International Tables Vol C Tables 4.2.6.8 and 6.1.1.4'
S S 0.0990 0.0940 'International Tables Vol C Tables 4.2.6.8 and 6.1.1.4'

loop_
_geom_angle_atom_site_label_1
_geom_angle_atom_site_label_2
_geom_angle_atom_site_label_3
_geom_angle
_geom_angle_site_symmetry_1
_geom_angle_site_symmetry_3
_geom_angle_publ_flag
C2_12 Pd_11 C1_12 36.72(10) . . ?
C2_12 Pd_11 C3_12 36.60(10) . . ?
C1_12 Pd_11 C3_12 61.31(9) . . ?
C2_12 Pd_11 P2_13 126.69(8) . . ?
C1_12 Pd_11 P2_13 99.85(7) . . ?
C3_12 Pd_11 P2_13 161.11(7) . . ?
C2_12 Pd_11 P1_13 129.72(8) . . ?
C1_12 Pd_11 P1_13 162.40(6) . . ?
C3_12 Pd_11 P1_13 101.29(7) . . ?
P2_13 Pd_11 P1_13 97.595(19) . . ?
C2_12 Pd_11 C8_12 57.73(8) . . ?
C1_12 Pd_11 C8_12 34.97(7) . . ?
C3_12 Pd_11 C8_12 57.78(7) . . ?
P2_13 Pd_11 C8_12 108.12(5) . . ?
P1_13 Pd_11 C8_12 135.01(5) . . ?
C2_12 Pd_11 C9_12 57.68(8) . . ?
C1_12 Pd_11 C9_12 57.82(7) . . ?
C3_12 Pd_11 C9_12 34.92(7) . . ?
P2_13 Pd_11 C9_12 137.60(4) . . ?
P1_13 Pd_11 C9_12 106.82(5) . . ?
C8_12 Pd_11 C9_12 32.67(6) . . ?
C11_13 P1_13 C17_13 107.56(6) . . ?
C11_13 P1_13 C1_13 105.07(8) . . ?
C17_13 P1_13 C1_13 103.81(7) . . ?
C11_13 P1_13 Pd_11 108.77(5) . . ?
C17_13 P1_13 Pd_11 113.56(4) . . ?
C1_13 P1_13 Pd_11 117.36(6) . . ?
C23_13 P2_13 C29_13 108.83(7) . . ?
C23_13 P2_13 C6_13 103.96(9) . . ?
C29_13 P2_13 C6_13 103.84(8) . . ?
C23_13 P2_13 Pd_11 109.19(5) . . ?
C29_13 P2_13 Pd_11 112.55(5) . . ?
C6_13 P2_13 Pd_11 117.84(6) . . ?
C1_13 C0_13 C6_13 112.84(15) . . ?
C1_13 C0_13 H0A_13 109.0 . . ?
C6_13 C0_13 H0A_13 109.0 . . ?
C1_13 C0_13 H0B_13 109.0 . . ?
C6_13 C0_13 H0B_13 109.0 . . ?
H0A_13 C0_13 H0B_13 107.8 . . ?
C0_13 C1_13 P1_13 113.22(12) . . ?
C0_13 C1_13 H1A_13 108.9 . . ?
P1_13 C1_13 H1A_13 108.9 . . ?
C0_13 C1_13 H1B_13 108.9 . . ?
P1_13 C1_13 H1B_13 108.9 . . ?
H1A_13 C1_13 H1B_13 107.7 . . ?
C12_13 C11_13 C16_13 120.0 . . ?
C12_13 C11_13 P1_13 121.57(8) . . ?
C16_13 C11_13 P1_13 118.33(8) . . ?
C13_13 C12_13 C11_13 120.0 . . ?
C13_13 C12_13 H12_13 120.0 . . ?
C11_13 C12_13 H12_13 120.0 . . ?
C14_13 C13_13 C12_13 120.0 . . ?
C14_13 C13_13 H13_13 120.0 . . ?
C12_13 C13_13 H13_13 120.0 . . ?
C13_13 C14_13 C15_13 120.0 . . ?
C13_13 C14_13 H14_13 120.0 . . ?
C15_13 C14_13 H14_13 120.0 . . ?
C14_13 C15_13 C16_13 120.0 . . ?
C14_13 C15_13 H15_13 120.0 . . ?
C16_13 C15_13 H15_13 120.0 . . ?
C15_13 C16_13 C11_13 120.0 . . ?
C15_13 C16_13 H16_13 120.0 . . ?
C11_13 C16_13 H16_13 120.0 . . ?
C18_13 C17_13 C22_13 120.0 . . ?
C18_13 C17_13 P1_13 119.12(7) . . ?
C22_13 C17_13 P1_13 120.79(7) . . ?
C17_13 C18_13 C19_13 120.0 . . ?
C17_13 C18_13 H18_13 120.0 . . ?
C19_13 C18_13 H18_13 120.0 . . ?
C20_13 C19_13 C18_13 120.0 . . ?
C20_13 C19_13 H19_13 120.0 . . ?
C18_13 C19_13 H19_13 120.0 . . ?
C19_13 C20_13 C21_13 120.0 . . ?
C19_13 C20_13 H20_13 120.0 . . ?
C21_13 C20_13 H20_13 120.0 . . ?
C22_13 C21_13 C20_13 120.0 . . ?
C22_13 C21_13 H21_13 120.0 . . ?
C20_13 C21_13 H21_13 120.0 . . ?
C21_13 C22_13 C17_13 120.0 . . ?
C21_13 C22_13 H22_13 120.0 . . ?
C17_13 C22_13 H22_13 120.0 . . ?
C0_13 C6_13 P2_13 113.94(12) . . ?
C0_13 C6_13 H6A_13 108.8 . . ?
P2_13 C6_13 H6A_13 108.8 . . ?
C0_13 C6_13 H6B_13 108.8 . . ?
P2_13 C6_13 H6B_13 108.8 . . ?
H6A_13 C6_13 H6B_13 107.7 . . ?
C24_13 C23_13 C28_13 120.0 . . ?
C24_13 C23_13 P2_13 117.38(10) . . ?
C28_13 C23_13 P2_13 122.54(10) . . ?
C25_13 C24_13 C23_13 120.0 . . ?
C25_13 C24_13 H24_13 120.0 . . ?
C23_13 C24_13 H24_13 120.0 . . ?
C24_13 C25_13 C26_13 120.0 . . ?
C24_13 C25_13 H25_13 120.0 . . ?
C26_13 C25_13 H25_13 120.0 . . ?
C27_13 C26_13 C25_13 120.0 . . ?
C27_13 C26_13 H26_13 120.0 . . ?
C25_13 C26_13 H26_13 120.0 . . ?
C26_13 C27_13 C28_13 120.0 . . ?
C26_13 C27_13 H27_13 120.0 . . ?
C28_13 C27_13 H27_13 120.0 . . ?
C27_13 C28_13 C23_13 120.0 . . ?
C27_13 C28_13 H28_13 120.0 . . ?
C23_13 C28_13 H28_13 120.0 . . ?
C30_13 C29_13 C34_13 120.0 . . ?
C30_13 C29_13 P2_13 121.14(7) . . ?
C34_13 C29_13 P2_13 118.76(8) . . ?
C29_13 C30_13 C31_13 120.0 . . ?
C29_13 C30_13 H30_13 120.0 . . ?
C31_13 C30_13 H30_13 120.0 . . ?
C32_13 C31_13 C30_13 120.0 . . ?
C32_13 C31_13 H31_13 120.0 . . ?
C30_13 C31_13 H31_13 120.0 . . ?
C31_13 C32_13 C33_13 120.0 . . ?
C31_13 C32_13 H32_13 120.0 . . ?
C33_13 C32_13 H32_13 120.0 . . ?
C34_13 C33_13 C32_13 120.0 . . ?
C34_13 C33_13 H33_13 120.0 . . ?
C32_13 C33_13 H33_13 120.0 . . ?
C33_13 C34_13 C29_13 120.0 . . ?
C33_13 C34_13 H34_13 120.0 . . ?
C29_13 C34_13 H34_13 120.0 . . ?
C9_12 C4_12 C5_12 117.8(2) . . ?
C9_12 C4_12 H4_12 121.1 . . ?
C5_12 C4_12 H4_12 121.1 . . ?
C6_12 C5_12 C4_12 121.6(3) . . ?
C6_12 C5_12 H5_12 119.2 . . ?
C4_12 C5_12 H5_12 119.2 . . ?
C5_12 C6_12 C7_12 121.9(2) . . ?
C5_12 C6_12 H6_12 119.0 . . ?
C7_12 C6_12 H6_12 119.0 . . ?
C4_12 C9_12 C8_12 120.9(2) . . ?
C4_12 C9_12 C3_12 131.7(2) . . ?
C8_12 C9_12 C3_12 107.34(19) . . ?
C4_12 C9_12 Pd_11 127.70(14) . . ?
C8_12 C9_12 Pd_11 73.54(10) . . ?
C3_12 C9_12 Pd_11 62.09(9) . . ?
C2_12 C3_12 C9_12 107.5(2) . . ?
C2_12 C3_12 Pd_11 71.31(11) . . ?
C9_12 C3_12 Pd_11 83.00(10) . . ?
C2_12 C3_12 H3_12 126.2 . . ?
C9_12 C3_12 H3_12 126.2 . . ?
Pd_11 C3_12 H3_12 112.0 . . ?
C7_12 C8_12 C9_12 119.7(2) . . ?
C7_12 C8_12 C1_12 132.9(2) . . ?
C9_12 C8_12 C1_12 107.40(18) . . ?
C7_12 C8_12 Pd_11 127.77(15) . . ?
C9_12 C8_12 Pd_11 73.78(10) . . ?
C1_12 C8_12 Pd_11 61.93(10) . . ?
C6_12 C7_12 C8_12 118.1(2) . . ?
C6_12 C7_12 H7_12 121.0 . . ?
C8_12 C7_12 H7_12 121.0 . . ?
C2_12 C1_12 C8_12 107.4(2) . . ?
C2_12 C1_12 Pd_11 71.50(12) . . ?
C8_12 C1_12 Pd_11 83.10(11) . . ?
C2_12 C1_12 H1_12 126.3 . . ?
C8_12 C1_12 H1_12 126.3 . . ?
Pd_11 C1_12 H1_12 111.7 . . ?
C3_12 C2_12 C1_12 108.54(19) . . ?
C3_12 C2_12 Pd_11 72.09(11) . . ?
C1_12 C2_12 Pd_11 71.78(11) . . ?
C3_12 C2_12 H2_12 125.7 . . ?
C1_12 C2_12 H2_12 125.7 . . ?
Pd_11 C2_12 H2_12 122.1 . . ?
O3_15 S_15 O1_15 116.2(2) . . ?
O3_15 S_15 O2_15 116.3(2) . . ?
O1_15 S_15 O2_15 113.05(18) . . ?
O3_15 S_15 C_15 102.61(15) . . ?
O1_15 S_15 C_15 103.37(18) . . ?
O2_15 S_15 C_15 102.74(18) . . ?
F1_15 C_15 F3_15 107.1(3) . . ?
F1_15 C_15 F2_15 106.6(3) . . ?
F3_15 C_15 F2_15 105.6(3) . . ?
F1_15 C_15 S_15 112.6(2) . . ?
F3_15 C_15 S_15 112.5(2) . . ?
F2_15 C_15 S_15 111.9(2) . . ?
C2_22 Pd_21 C1_22 36.92(12) . 8_565 ?
C2_22 Pd_21 C1_22 36.92(12) . . ?
C1_22 Pd_21 C1_22 60.97(17) 8_565 . ?
C2_22 Pd_21 P1_23 128.01(5) . 8_565 ?
C1_22 Pd_21 P1_23 101.18(9) 8_565 8_565 ?
C1_22 Pd_21 P1_23 162.15(9) . 8_565 ?
C2_22 Pd_21 P1_23 128.01(5) . . ?
C1_22 Pd_21 P1_23 162.15(9) 8_565 . ?
C1_22 Pd_21 P1_23 101.17(9) . . ?
P1_23 Pd_21 P1_23 96.68(3) 8_565 . ?
C2_22 Pd_21 C8_22 57.39(16) . 8_565 ?
C1_22 Pd_21 C8_22 34.12(11) 8_565 8_565 ?
C1_22 Pd_21 C8_22 56.96(10) . 8_565 ?
P1_23 Pd_21 C8_22 108.83(6) 8_565 8_565 ?
P1_23 Pd_21 C8_22 137.64(7) . 8_565 ?
C2_22 Pd_21 C8_22 57.40(16) . . ?
C1_22 Pd_21 C8_22 56.96(10) 8_565 . ?
C1_22 Pd_21 C8_22 34.12(11) . . ?
P1_23 Pd_21 C8_22 137.64(7) 8_565 . ?
P1_23 Pd_21 C8_22 108.83(6) . . ?
C8_22 Pd_21 C8_22 32.35(11) 8_565 . ?
C1_23 P1_23 C11_23 103.67(10) . . ?
C1_23 P1_23 C17_23 106.11(11) . . ?
C11_23 P1_23 C17_23 105.66(8) . . ?
C1_23 P1_23 Pd_21 116.30(8) . . ?
C11_23 P1_23 Pd_21 111.09(6) . . ?
C17_23 P1_23 Pd_21 113.07(6) . . ?
C1_23 C0_23 C1_23 114.8(3) 8_565 . ?
C1_23 C0_23 H0A_23 108.5 8_565 . ?
C1_23 C0_23 H0A_23 108.5 . . ?
C1_23 C0_23 H0B_23 108.3 8_565 . ?
C1_23 C0_23 H0B_23 108.3 . . ?
H0A_23 C0_23 H0B_23 108.4 . . ?
C0_23 C1_23 P1_23 114.4(2) . . ?
C0_23 C1_23 H1A_23 108.7 . . ?
P1_23 C1_23 H1A_23 108.7 . . ?
C0_23 C1_23 H1B_23 108.7 . . ?
P1_23 C1_23 H1B_23 108.7 . . ?
H1A_23 C1_23 H1B_23 107.6 . . ?
C12_23 C11_23 C16_23 120.0 . . ?
C12_23 C11_23 P1_23 122.18(9) . . ?
C16_23 C11_23 P1_23 117.78(9) . . ?
C13_23 C12_23 C11_23 120.0 . . ?
C13_23 C12_23 H12_23 120.0 . . ?
C11_23 C12_23 H12_23 120.0 . . ?
C12_23 C13_23 C14_23 120.0 . . ?
C12_23 C13_23 H13_23 120.0 . . ?
C14_23 C13_23 H13_23 120.0 . . ?
C15_23 C14_23 C13_23 120.0 . . ?
C15_23 C14_23 H14_23 120.0 . . ?
C13_23 C14_23 H14_23 120.0 . . ?
C14_23 C15_23 C16_23 120.0 . . ?
C14_23 C15_23 H15_23 120.0 . . ?
C16_23 C15_23 H15_23 120.0 . . ?
C15_23 C16_23 C11_23 120.0 . . ?
C15_23 C16_23 H16_23 120.0 . . ?
C11_23 C16_23 H16_23 120.0 . . ?
C18_23 C17_23 C22_23 120.0 . . ?
C18_23 C17_23 P1_23 119.14(10) . . ?
C22_23 C17_23 P1_23 120.51(10) . . ?
C17_23 C18_23 C19_23 120.0 . . ?
C17_23 C18_23 H18_23 120.0 . . ?
C19_23 C18_23 H18_23 120.0 . . ?
C20_23 C19_23 C18_23 120.0 . . ?
C20_23 C19_23 H19_23 120.0 . . ?
C18_23 C19_23 H19_23 120.0 . . ?
C19_23 C20_23 C21_23 120.0 . . ?
C19_23 C20_23 H20_23 120.0 . . ?
C21_23 C20_23 H20_23 120.0 . . ?
C20_23 C21_23 C22_23 120.0 . . ?
C20_23 C21_23 H21_23 120.0 . . ?
C22_23 C21_23 H21_23 120.0 . . ?
C21_23 C22_23 C17_23 120.0 . . ?
C21_23 C22_23 H22_23 120.0 . . ?
C17_23 C22_23 H22_23 120.0 . . ?
C6_22 C7_22 C8_22 120.4(4) . . ?
C6_22 C7_22 H7_22 119.8 . . ?
C8_22 C7_22 H7_22 119.8 . . ?
C7_22 C6_22 C6_22 120.5(3) . 8_565 ?
C7_22 C6_22 H6_22 122.5 . . ?
C6_22 C6_22 H6_22 117.0 8_565 . ?
C7_22 C8_22 C8_22 119.1(2) . 8_565 ?
C7_22 C8_22 C1_22 133.2(3) . . ?
C8_22 C8_22 C1_22 107.56(17) 8_565 . ?
C7_22 C8_22 Pd_21 128.44(19) . . ?
C8_22 C8_22 Pd_21 73.83(6) 8_565 . ?
C1_22 C8_22 Pd_21 61.62(13) . . ?
C2_22 C1_22 C8_22 107.9(3) . . ?
C2_22 C1_22 Pd_21 70.32(19) . . ?
C8_22 C1_22 Pd_21 84.26(15) . . ?
C2_22 C1_22 H1_22 126.0 . . ?
C8_22 C1_22 H1_22 126.0 . . ?
Pd_21 C1_22 H1_22 111.8 . . ?
C1_22 C2_22 C1_22 107.5(5) 8_565 . ?
C1_22 C2_22 Pd_21 72.8(2) 8_565 . ?
C1_22 C2_22 Pd_21 72.8(2) . . ?
C1_22 C2_22 H2_22 126.2 8_565 . ?
C1_22 C2_22 H2_22 126.2 . . ?
Pd_21 C2_22 H2_22 119.9 . . ?
O1_25 S_25 O3_25 111.8(9) . . ?
O1_25 S_25 O2_25 120.6(9) . . ?
O3_25 S_25 O2_25 115.4(8) . . ?
O1_25 S_25 C_25 99.6(7) . . ?
O3_25 S_25 C_25 103.7(7) . . ?
O2_25 S_25 C_25 102.3(6) . . ?
F3_25 C_25 F2_25 106.2(11) . . ?
F3_25 C_25 F1_25 104.5(10) . . ?
F2_25 C_25 F1_25 119.1(12) . . ?
F3_25 C_25 S_25 114.6(7) . . ?
F2_25 C_25 S_25 108.9(8) . . ?
F1_25 C_25 S_25 103.9(7) . . ?
Cl2_91 C1_91 Cl2_91 110.1(4) 8_565 . ?
Cl2_91 C1_91 Cl1_91 110.0(3) 8_565 . ?
Cl2_91 C1_91 Cl1_91 110.0(3) . . ?
Cl2_91 C1_91 H1_91 109.0 8_565 . ?
Cl2_91 C1_91 H1_91 109.0 . . ?
Cl1_91 C1_91 H1_91 108.7 . . ?

loop_
_geom_bond_atom_site_label_1
_geom_bond_atom_site_label_2
_geom_bond_distance
_geom_bond_site_symmetry_2
_geom_bond_publ_flag
Pd_11 C2_12 2.2378(19) . ?
Pd_11 C1_12 2.2413(19) . ?
Pd_11 C3_12 2.2479(18) . ?
Pd_11 P2_13 2.2532(5) . ?
Pd_11 P1_13 2.2568(5) . ?
Pd_11 C8_12 2.5218(19) . ?
Pd_11 C9_12 2.5249(17) . ?
P1_13 C11_13 1.8138(11) . ?
P1_13 C17_13 1.8176 . ?
P1_13 C1_13 1.8285(17) . ?
P2_13 C23_13 1.8137(13) . ?
P2_13 C29_13 1.8213 . ?
P2_13 C6_13 1.8244(18) . ?
C0_13 C1_13 1.533(3) . ?
C0_13 C6_13 1.534(3) . ?
C0_13 H0A_13 0.9700 . ?
C0_13 H0B_13 0.9700 . ?
C1_13 H1A_13 0.9700 . ?
C1_13 H1B_13 0.9700 . ?
C11_13 C12_13 1.3900 . ?
C11_13 C16_13 1.3900 . ?
C12_13 C13_13 1.3900 . ?
C12_13 H12_13 0.9300 . ?
C13_13 C14_13 1.3900 . ?
C13_13 H13_13 0.9300 . ?
C14_13 C15_13 1.3900 . ?
C14_13 H14_13 0.9300 . ?
C15_13 C16_13 1.3900 . ?
C15_13 H15_13 0.9300 . ?
C16_13 H16_13 0.9300 . ?
C17_13 C18_13 1.3900 . ?
C17_13 C22_13 1.3900 . ?
C18_13 C19_13 1.3900 . ?
C18_13 H18_13 0.9300 . ?
C19_13 C20_13 1.3900 . ?
C19_13 H19_13 0.9300 . ?
C20_13 C21_13 1.3900 . ?
C20_13 H20_13 0.9300 . ?
C21_13 C22_13 1.3900 . ?
C21_13 H21_13 0.9300 . ?
C22_13 H22_13 0.9300 . ?
C6_13 H6A_13 0.9700 . ?
C6_13 H6B_13 0.9700 . ?
C23_13 C24_13 1.3900 . ?
C23_13 C28_13 1.3900 . ?
C24_13 C25_13 1.3900 . ?
C24_13 H24_13 0.9300 . ?
C25_13 C26_13 1.3900 . ?
C25_13 H25_13 0.9300 . ?
C26_13 C27_13 1.3900 . ?
C26_13 H26_13 0.9300 . ?
C27_13 C28_13 1.3900 . ?
C27_13 H27_13 0.9300 . ?
C28_13 H28_13 0.9300 . ?
C29_13 C30_13 1.3900 . ?
C29_13 C34_13 1.3900 . ?
C30_13 C31_13 1.3900 . ?
C30_13 H30_13 0.9300 . ?
C31_13 C32_13 1.3900 . ?
C31_13 H31_13 0.9300 . ?
C32_13 C33_13 1.3900 . ?
C32_13 H32_13 0.9300 . ?
C33_13 C34_13 1.3900 . ?
C33_13 H33_13 0.9300 . ?
C34_13 H34_13 0.9300 . ?
C4_12 C9_12 1.385(3) . ?
C4_12 C5_12 1.393(4) . ?
C4_12 H4_12 0.9300 . ?
C5_12 C6_12 1.361(5) . ?
C5_12 H5_12 0.9300 . ?
C6_12 C7_12 1.385(4) . ?
C6_12 H6_12 0.9300 . ?
C9_12 C8_12 1.419(3) . ?
C9_12 C3_12 1.456(3) . ?
C3_12 C2_12 1.409(4) . ?
C3_12 H3_12 0.9300 . ?
C8_12 C7_12 1.398(3) . ?
C8_12 C1_12 1.456(3) . ?
C7_12 H7_12 0.9300 . ?
C1_12 C2_12 1.411(4) . ?
C1_12 H1_12 0.9300 . ?
C2_12 H2_12 0.9300 . ?
S_15 O3_15 1.412(2) . ?
S_15 O1_15 1.429(2) . ?
S_15 O2_15 1.430(2) . ?
S_15 C_15 1.778(4) . ?
F1_15 C_15 1.310(3) . ?
F2_15 C_15 1.329(4) . ?
F3_15 C_15 1.324(3) . ?
Pd_21 C2_22 2.222(4) . ?
Pd_21 C1_22 2.254(2) 8_565 ?
Pd_21 C1_22 2.254(2) . ?
Pd_21 P1_23 2.2713(6) 8_565 ?
Pd_21 P1_23 2.2715(6) . ?
Pd_21 C8_22 2.549(2) 8_565 ?
Pd_21 C8_22 2.549(2) . ?
P1_23 C1_23 1.820(2) . ?
P1_23 C11_23 1.8226(12) . ?
P1_23 C17_23 1.8240(15) . ?
C0_23 C1_23 1.522(3) 8_565 ?
C0_23 C1_23 1.522(3) . ?
C0_23 H0A_23 1.0045 . ?
C0_23 H0B_23 0.9972 . ?
C1_23 H1A_23 0.9700 . ?
C1_23 H1B_23 0.9700 . ?
C11_23 C12_23 1.3900 . ?
C11_23 C16_23 1.3900 . ?
C12_23 C13_23 1.3900 . ?
C12_23 H12_23 0.9300 . ?
C13_23 C14_23 1.3900 . ?
C13_23 H13_23 0.9300 . ?
C14_23 C15_23 1.3900 . ?
C14_23 H14_23 0.9300 . ?
C15_23 C16_23 1.3900 . ?
C15_23 H15_23 0.9300 . ?
C16_23 H16_23 0.9300 . ?
C17_23 C18_23 1.3900 . ?
C17_23 C22_23 1.3900 . ?
C18_23 C19_23 1.3900 . ?
C18_23 H18_23 0.9300 . ?
C19_23 C20_23 1.3900 . ?
C19_23 H19_23 0.9300 . ?
C20_23 C21_23 1.3900 . ?
C20_23 H20_23 0.9300 . ?
C21_23 C22_23 1.3900 . ?
C21_23 H21_23 0.9300 . ?
C22_23 H22_23 0.9300 . ?
C7_22 C6_22 1.348(6) . ?
C7_22 C8_22 1.399(5) . ?
C7_22 H7_22 0.9300 . ?
C6_22 C6_22 1.416(11) 8_565 ?
C6_22 H6_22 0.9634 . ?
C8_22 C8_22 1.420(5) 8_565 ?
C8_22 C1_22 1.437(5) . ?
C1_22 C2_22 1.418(5) . ?
C1_22 H1_22 0.9300 . ?
C2_22 H2_22 0.9639 . ?
S_25 O1_25 1.398(7) . ?
S_25 O3_25 1.419(6) . ?
S_25 O2_25 1.425(6) . ?
S_25 C_25 1.741(8) . ?
F1_25 C_25 1.306(6) . ?
F2_25 C_25 1.290(7) . ?
F3_25 C_25 1.288(6) . ?
Cl2_91 C1_91 1.723(4) . ?
Cl1_91 C1_91 1.742(5) . ?
C1_91 H1_91 0.9975 . ?

loop_
_geom_torsion_atom_site_label_1
_geom_torsion_atom_site_label_2
_geom_torsion_atom_site_label_3
_geom_torsion_atom_site_label_4
_geom_torsion
_geom_torsion_site_symmetry_1
_geom_torsion_site_symmetry_2
_geom_torsion_site_symmetry_3
_geom_torsion_site_symmetry_4
_geom_torsion_publ_flag
C6_13 C0_13 C1_13 P1_13 78.96(17) . . . . ?
C11_13 P1_13 C1_13 C0_13 -161.63(13) . . . . ?
C17_13 P1_13 C1_13 C0_13 85.55(14) . . . . ?
Pd_11 P1_13 C1_13 C0_13 -40.65(15) . . . . ?
C17_13 P1_13 C11_13 C12_13 -22.03(11) . . . . ?
C1_13 P1_13 C11_13 C12_13 -132.18(10) . . . . ?
Pd_11 P1_13 C11_13 C12_13 101.36(9) . . . . ?
C17_13 P1_13 C11_13 C16_13 161.55(9) . . . . ?
C1_13 P1_13 C11_13 C16_13 51.40(11) . . . . ?
Pd_11 P1_13 C11_13 C16_13 -75.06(9) . . . . ?
C16_13 C11_13 C12_13 C13_13 0.0 . . . . ?
P1_13 C11_13 C12_13 C13_13 -176.36(11) . . . . ?
C11_13 C12_13 C13_13 C14_13 0.0 . . . . ?
C12_13 C13_13 C14_13 C15_13 0.0 . . . . ?
C13_13 C14_13 C15_13 C16_13 0.0 . . . . ?
C14_13 C15_13 C16_13 C11_13 0.0 . . . . ?
C12_13 C11_13 C16_13 C15_13 0.0 . . . . ?
P1_13 C11_13 C16_13 C15_13 176.48(11) . . . . ?
C11_13 P1_13 C17_13 C18_13 132.36(9) . . . . ?
C1_13 P1_13 C17_13 C18_13 -116.62(10) . . . . ?
Pd_11 P1_13 C17_13 C18_13 11.95(10) . . . . ?
C11_13 P1_13 C17_13 C22_13 -51.03(10) . . . . ?
C1_13 P1_13 C17_13 C22_13 59.98(11) . . . . ?
Pd_11 P1_13 C17_13 C22_13 -171.45(7) . . . . ?
C22_13 C17_13 C18_13 C19_13 0.0 . . . . ?
P1_13 C17_13 C18_13 C19_13 176.63(11) . . . . ?
C17_13 C18_13 C19_13 C20_13 0.0 . . . . ?
C18_13 C19_13 C20_13 C21_13 0.0 . . . . ?
C19_13 C20_13 C21_13 C22_13 0.0 . . . . ?
C20_13 C21_13 C22_13 C17_13 0.0 . . . . ?
C18_13 C17_13 C22_13 C21_13 0.0 . . . . ?
P1_13 C17_13 C22_13 C21_13 -176.57(11) . . . . ?
C1_13 C0_13 C6_13 P2_13 -77.37(18) . . . . ?
C23_13 P2_13 C6_13 C0_13 158.66(13) . . . . ?
C29_13 P2_13 C6_13 C0_13 -87.52(14) . . . . ?
Pd_11 P2_13 C6_13 C0_13 37.70(16) . . . . ?
C29_13 P2_13 C23_13 C24_13 -163.11(10) . . . . ?
C6_13 P2_13 C23_13 C24_13 -52.91(12) . . . . ?
Pd_11 P2_13 C23_13 C24_13 73.68(10) . . . . ?
C29_13 P2_13 C23_13 C28_13 20.14(12) . . . . ?
C6_13 P2_13 C23_13 C28_13 130.34(11) . . . . ?
Pd_11 P2_13 C23_13 C28_13 -103.07(10) . . . . ?
C28_13 C23_13 C24_13 C25_13 0.0 . . . . ?
P2_13 C23_13 C24_13 C25_13 -176.84(12) . . . . ?
C23_13 C24_13 C25_13 C26_13 0.0 . . . . ?
C24_13 C25_13 C26_13 C27_13 0.0 . . . . ?
C25_13 C26_13 C27_13 C28_13 0.0 . . . . ?
C26_13 C27_13 C28_13 C23_13 0.0 . . . . ?
C24_13 C23_13 C28_13 C27_13 0.0 . . . . ?
P2_13 C23_13 C28_13 C27_13 176.67(12) . . . . ?
C23_13 P2_13 C29_13 C30_13 44.22(12) . . . . ?
C6_13 P2_13 C29_13 C30_13 -66.06(12) . . . . ?
Pd_11 P2_13 C29_13 C30_13 165.39(8) . . . . ?
C23_13 P2_13 C29_13 C34_13 -139.50(10) . . . . ?
C6_13 P2_13 C29_13 C34_13 110.23(11) . . . . ?
Pd_11 P2_13 C29_13 C34_13 -18.32(11) . . . . ?
C34_13 C29_13 C30_13 C31_13 0.0 . . . . ?
P2_13 C29_13 C30_13 C31_13 176.24(13) . . . . ?
C29_13 C30_13 C31_13 C32_13 0.0 . . . . ?
C30_13 C31_13 C32_13 C33_13 0.0 . . . . ?
C31_13 C32_13 C33_13 C34_13 0.0 . . . . ?
C32_13 C33_13 C34_13 C29_13 0.0 . . . . ?
C30_13 C29_13 C34_13 C33_13 0.0 . . . . ?
P2_13 C29_13 C34_13 C33_13 -176.33(12) . . . . ?
C9_12 C4_12 C5_12 C6_12 -0.4(4) . . . . ?
C4_12 C5_12 C6_12 C7_12 -0.7(5) . . . . ?
C5_12 C4_12 C9_12 C8_12 0.8(3) . . . . ?
C5_12 C4_12 C9_12 C3_12 177.5(2) . . . . ?
C5_12 C4_12 C9_12 Pd_11 93.5(2) . . . . ?
C4_12 C9_12 C3_12 C2_12 175.1(2) . . . . ?
C8_12 C9_12 C3_12 C2_12 -7.9(2) . . . . ?
Pd_11 C9_12 C3_12 C2_12 -67.82(13) . . . . ?
C4_12 C9_12 C3_12 Pd_11 -117.1(2) . . . . ?
C8_12 C9_12 C3_12 Pd_11 59.92(13) . . . . ?
C4_12 C9_12 C8_12 C7_12 -0.1(3) . . . . ?
C3_12 C9_12 C8_12 C7_12 -177.51(18) . . . . ?
Pd_11 C9_12 C8_12 C7_12 -124.64(18) . . . . ?
C4_12 C9_12 C8_12 C1_12 177.29(18) . . . . ?
C3_12 C9_12 C8_12 C1_12 -0.1(2) . . . . ?
Pd_11 C9_12 C8_12 C1_12 52.79(12) . . . . ?
C4_12 C9_12 C8_12 Pd_11 124.50(18) . . . . ?
C3_12 C9_12 C8_12 Pd_11 -52.87(12) . . . . ?
C5_12 C6_12 C7_12 C8_12 1.4(4) . . . . ?
C9_12 C8_12 C7_12 C6_12 -1.0(3) . . . . ?
C1_12 C8_12 C7_12 C6_12 -177.6(2) . . . . ?
Pd_11 C8_12 C7_12 C6_12 -93.0(3) . . . . ?
C7_12 C8_12 C1_12 C2_12 -175.0(2) . . . . ?
C9_12 C8_12 C1_12 C2_12 8.0(2) . . . . ?
Pd_11 C8_12 C1_12 C2_12 68.10(13) . . . . ?
C7_12 C8_12 C1_12 Pd_11 116.9(2) . . . . ?
C9_12 C8_12 C1_12 Pd_11 -60.08(14) . . . . ?
C9_12 C3_12 C2_12 C1_12 13.1(2) . . . . ?
Pd_11 C3_12 C2_12 C1_12 -62.94(14) . . . . ?
C9_12 C3_12 C2_12 Pd_11 76.00(13) . . . . ?
C8_12 C1_12 C2_12 C3_12 -13.1(2) . . . . ?
Pd_11 C1_12 C2_12 C3_12 63.14(14) . . . . ?
C8_12 C1_12 C2_12 Pd_11 -76.24(13) . . . . ?
O3_15 S_15 C_15 F1_15 58.9(3) . . . . ?
O1_15 S_15 C_15 F1_15 -62.3(3) . . . . ?
O2_15 S_15 C_15 F1_15 179.9(3) . . . . ?
O3_15 S_15 C_15 F3_15 -180.0(3) . . . . ?
O1_15 S_15 C_15 F3_15 58.8(3) . . . . ?
O2_15 S_15 C_15 F3_15 -59.0(3) . . . . ?
O3_15 S_15 C_15 F2_15 -61.3(3) . . . . ?
O1_15 S_15 C_15 F2_15 177.6(3) . . . . ?
O2_15 S_15 C_15 F2_15 59.8(3) . . . . ?
C1_23 C0_23 C1_23 P1_23 75.9(4) 8_565 . . . ?
C11_23 P1_23 C1_23 C0_23 -168.4(2) . . . . ?
C17_23 P1_23 C1_23 C0_23 80.6(2) . . . . ?
Pd_21 P1_23 C1_23 C0_23 -46.2(2) . . . . ?
C1_23 P1_23 C11_23 C12_23 -124.42(13) . . . . ?
C17_23 P1_23 C11_23 C12_23 -13.03(13) . . . . ?
Pd_21 P1_23 C11_23 C12_23 109.95(10) . . . . ?
C1_23 P1_23 C11_23 C16_23 57.92(13) . . . . ?
C17_23 P1_23 C11_23 C16_23 169.31(10) . . . . ?
Pd_21 P1_23 C11_23 C16_23 -67.71(10) . . . . ?
C16_23 C11_23 C12_23 C13_23 0.0 . . . . ?
P1_23 C11_23 C12_23 C13_23 -177.61(13) . . . . ?
C11_23 C12_23 C13_23 C14_23 0.0 . . . . ?
C12_23 C13_23 C14_23 C15_23 0.0 . . . . ?
C13_23 C14_23 C15_23 C16_23 0.0 . . . . ?
C14_23 C15_23 C16_23 C11_23 0.0 . . . . ?
C12_23 C11_23 C16_23 C15_23 0.0 . . . . ?
P1_23 C11_23 C16_23 C15_23 177.72(12) . . . . ?
C1_23 P1_23 C17_23 C18_23 -142.81(15) . . . . ?
C11_23 P1_23 C17_23 C18_23 107.53(14) . . . . ?
Pd_21 P1_23 C17_23 C18_23 -14.18(16) . . . . ?
C1_23 P1_23 C17_23 C22_23 43.94(17) . . . . ?
C11_23 P1_23 C17_23 C22_23 -65.72(15) . . . . ?
Pd_21 P1_23 C17_23 C22_23 172.57(12) . . . . ?
C22_23 C17_23 C18_23 C19_23 0.0 . . . . ?
P1_23 C17_23 C18_23 C19_23 -173.28(17) . . . . ?
C17_23 C18_23 C19_23 C20_23 0.0 . . . . ?
C18_23 C19_23 C20_23 C21_23 0.0 . . . . ?
C19_23 C20_23 C21_23 C22_23 0.0 . . . . ?
C20_23 C21_23 C22_23 C17_23 0.0 . . . . ?
C18_23 C17_23 C22_23 C21_23 0.0 . . . . ?
P1_23 C17_23 C22_23 C21_23 173.19(17) . . . . ?
C8_22 C7_22 C6_22 C6_22 0.3(4) . . . 8_565 ?
C6_22 C7_22 C8_22 C8_22 -0.3(4) . . . 8_565 ?
C6_22 C7_22 C8_22 C1_22 176.7(3) . . . . ?
C6_22 C7_22 C8_22 Pd_21 91.7(4) . . . . ?
C7_22 C8_22 C1_22 C2_22 175.3(3) . . . . ?
C8_22 C8_22 C1_22 C2_22 -7.4(2) 8_565 . . . ?
Pd_21 C8_22 C1_22 C2_22 -67.2(2) . . . . ?
C7_22 C8_22 C1_22 Pd_21 -117.5(3) . . . . ?
C8_22 C8_22 C1_22 Pd_21 59.80(10) 8_565 . . . ?
C8_22 C1_22 C2_22 C1_22 11.9(4) . . . 8_565 ?
Pd_21 C1_22 C2_22 C1_22 -64.9(3) . . . 8_565 ?
C8_22 C1_22 C2_22 Pd_21 76.85(19) . . . . ?
O1_25 S_25 C_25 F3_25 -63.8(11) . . . . ?
O3_25 S_25 C_25 F3_25 -179.1(10) . . . . ?
O2_25 S_25 C_25 F3_25 60.6(11) . . . . ?
O1_25 S_25 C_25 F2_25 177.5(11) . . . . ?
O3_25 S_25 C_25 F2_25 62.1(12) . . . . ?
O2_25 S_25 C_25 F2_25 -58.2(11) . . . . ?
O1_25 S_25 C_25 F1_25 49.6(10) . . . . ?
O3_25 S_25 C_25 F1_25 -65.8(10) . . . . ?
O2_25 S_25 C_25 F1_25 174.0(10) . . . . ?
